data_7712447
loop_
_publ_author_name
'Adilkhanova, Aziza'
'Frolova, Valeriya F.'
'Yessengazin, Azamat'
'\"Oztop\,cu, \"Ozg\"ur'
'Gudun, Kristina A.'
'Segizbayev, Medet'
'Matsokin, Nikita A.'
'Dmitrienko, Anton'
'Pilkington, Melanie'
'Khalimon, Andrey Y.'

_publ_section_title
;
 Synthesis and catalytic performance of nickel phosphinite pincer
 complexes in deoxygenative hydroboration of amides
;
_journal_issue 9
_journal_name_full 'Dalton Transactions'
_journal_page_first 2872
_journal_page_last 2886
_journal_paper_doi 10.1039/D2DT03801C
_journal_volume 52
_journal_year 2023
_chemical_formula_moiety 'C17 H28 N Ni O3 P'
_chemical_formula_sum 'C17 H28 N Ni O3 P'
_chemical_formula_weight 384.08
_space_group_crystal_system triclinic
_space_group_IT_number 2
_space_group_name_Hall '-P 1'
_space_group_name_H-M_alt 'P -1'
_atom_sites_solution_hydrogens geom
_atom_sites_solution_primary dual
_audit_creation_date 2021-05-24
_audit_creation_method
;
Olex2 1.3
(compiled 2020.11.12 svn.r5f609507 for OlexSys, GUI svn.r6272)
;
_audit_update_record
;
2022-11-22 deposited with the CCDC.	2023-02-07 downloaded from the CCDC.
;
_cell_angle_alpha 76.7640(10)
_cell_angle_beta 81.7370(10)
_cell_angle_gamma 66.2490(10)
_cell_formula_units_Z 2
_cell_length_a 7.7205(4)
_cell_length_b 9.0830(5)
_cell_length_c 14.8641(8)
_cell_measurement_reflns_used 3220
_cell_measurement_temperature 100.0
_cell_measurement_theta_max 30.444
_cell_measurement_theta_min 2.495
_cell_volume 927.17(9)
_computing_cell_refinement 'SAINT V8.40B (?, 2016)'
_computing_data_reduction 'SAINT V8.40B (?, 2016)'
_computing_molecular_graphics 'Olex2 1.3 (Dolomanov et al., 2009)'
_computing_publication_material 'Olex2 1.3 (Dolomanov et al., 2009)'
_computing_structure_refinement 'XL  (Sheldrick, 2008)'
_computing_structure_solution 'SHELXT 2014/5 (Sheldrick, 2014)'
_diffrn_ambient_temperature 100.0
_diffrn_measured_fraction_theta_full 0.988
_diffrn_measured_fraction_theta_max 0.969
_diffrn_measurement_device_type 'Bruker D8 QUEST'
_diffrn_measurement_method '\f and \w scans'
_diffrn_radiation_type MoK\a
_diffrn_radiation_wavelength 0.71073
_diffrn_reflns_av_R_equivalents 0.0317
_diffrn_reflns_av_unetI/netI 0.0553
_diffrn_reflns_Laue_measured_fraction_full 0.988
_diffrn_reflns_Laue_measured_fraction_max 0.969
_diffrn_reflns_limit_h_max 10
_diffrn_reflns_limit_h_min -10
_diffrn_reflns_limit_k_max 11
_diffrn_reflns_limit_k_min -12
_diffrn_reflns_limit_l_max 20
_diffrn_reflns_limit_l_min -19
_diffrn_reflns_number 7757
_diffrn_reflns_point_group_measured_fraction_full 0.988
_diffrn_reflns_point_group_measured_fraction_max 0.969
_diffrn_reflns_theta_full 25.242
_diffrn_reflns_theta_max 29.000
_diffrn_reflns_theta_min 2.495
_diffrn_source_current 1.4
_diffrn_source_power 0.07
_diffrn_source_voltage 50.0
_diffrn_standards_number 0
_exptl_absorpt_coefficient_mu 1.145
_exptl_absorpt_correction_T_max 0.7784
_exptl_absorpt_correction_T_min 0.5289
_exptl_absorpt_correction_type multi-scan
_exptl_absorpt_process_details
;
SADABS-2016/2 (Bruker,2016/2) was used for absorption correction.
wR2(int) was 0.0721 before and 0.0506 after correction.
The Ratio of minimum to maximum transmission is 0.9077.
The \l/2 correction factor is Not present.
;
_exptl_crystal_colour 'clear yellowish yellow'
_exptl_crystal_colour_lustre clear
_exptl_crystal_colour_modifier yellowish
_exptl_crystal_colour_primary yellow
_exptl_crystal_density_diffrn 1.376
_exptl_crystal_description block
_exptl_crystal_F_000 408
_exptl_crystal_size_max 0.28
_exptl_crystal_size_mid 0.24
_exptl_crystal_size_min 0.17
_refine_diff_density_max 0.590
_refine_diff_density_min -0.475
_refine_diff_density_rms 0.083
_refine_ls_extinction_method none
_refine_ls_goodness_of_fit_ref 1.034
_refine_ls_hydrogen_treatment constr
_refine_ls_matrix_type full
_refine_ls_number_parameters 215
_refine_ls_number_reflns 4790
_refine_ls_number_restraints 0
_refine_ls_restrained_S_all 1.034
_refine_ls_R_factor_all 0.0489
_refine_ls_R_factor_gt 0.0413
_refine_ls_shift/su_max 0.001
_refine_ls_shift/su_mean 0.000
_refine_ls_structure_factor_coef Fsqd
_refine_ls_weighting_details 'w=1/[\s^2^(Fo^2^)+(0.0436P)^2^+0.3397P] where P=(Fo^2^+2Fc^2^)/3'
_refine_ls_weighting_scheme calc
_refine_ls_wR_factor_gt 0.0915
_refine_ls_wR_factor_ref 0.0956
_reflns_Friedel_coverage 0.000
_reflns_number_gt 4148
_reflns_number_total 4790
_reflns_threshold_expression 'I > 2\s(I)'
_cod_data_source_file d2dt03801c2.cif
_cod_data_source_block a
_cod_database_code 7712447
_shelx_shelxl_version_number 2016/6
_shelx_space_group_comment
;
The symmetry employed for this shelxl refinement is uniquely defined
by the following loop, which should always be used as a source of
symmetry information in preference to the above space-group names.
They are only intended as comments.
;
_olex2_refinement_description
;
1. Fixed Uiso
 At 1.2 times of:
  All C(H) groups, All C(H,H) groups
 At 1.5 times of:
  All C(H,H,H) groups
2.a Ternary CH refined with riding coordinates:
 C8(H8), C11(H11)
2.b Secondary CH2 refined with riding coordinates:
 C7(H7A,H7B)
2.c Aromatic/amide H refined with riding coordinates:
 C3(H3), C5(H5), C4(H4)
2.d Idealised Me refined as rotating group:
 C15(H15A,H15B,H15C), C14(H14A,H14B,H14C), C9(H9A,H9B,H9C), C10(H10A,H10B,
 H10C), C17(H17A,H17B,H17C), C13(H13A,H13B,H13C), C12(H12A,H12B,H12C)
;
_olex2_submission_special_instructions 'No special instructions were received'

loop_
_space_group_symop_operation_xyz
'x, y, z'
'-x, -y, -z'

loop_
_atom_site_label
_atom_site_type_symbol
_atom_site_fract_x
_atom_site_fract_y
_atom_site_fract_z
_atom_site_U_iso_or_equiv
_atom_site_adp_type
_atom_site_occupancy
_atom_site_site_symmetry_order
_atom_site_calc_flag
_atom_site_refinement_flags_posn
_atom_site_refinement_flags_adp
_atom_site_refinement_flags_occupancy
_atom_site_disorder_assembly
_atom_site_disorder_group
Ni1 Ni 0.54152(3) 0.47158(3) 0.27903(2) 0.01464(9) Uani 1 1 d . . . . .
P1 P 0.53652(7) 0.69745(6) 0.20037(3) 0.01684(12) Uani 1 1 d . . . . .
O2 O 0.7085(2) 0.33117(18) 0.19695(10) 0.0204(3) Uani 1 1 d . . . . .
O1 O 0.3756(2) 0.84461(17) 0.25004(10) 0.0195(3) Uani 1 1 d . . . . .
O3 O 0.9388(2) 0.3144(2) 0.27646(13) 0.0386(5) Uani 1 1 d . . . . .
N1 N 0.4748(2) 0.2951(2) 0.36469(12) 0.0161(3) Uani 1 1 d . . . . .
C2 C 0.2925(3) 0.7779(2) 0.32958(14) 0.0171(4) Uani 1 1 d . . . . .
C1 C 0.3636(3) 0.6073(2) 0.35250(13) 0.0154(4) Uani 1 1 d . . . . .
C16 C 0.8834(3) 0.2867(3) 0.21060(15) 0.0208(4) Uani 1 1 d . . . . .
C6 C 0.2891(3) 0.5347(2) 0.43263(14) 0.0168(4) Uani 1 1 d . . . . .
C15 C 0.6334(3) 0.1348(3) 0.38441(15) 0.0221(4) Uani 1 1 d . . . . .
H15A H 0.684694 0.094316 0.326577 0.033 Uiso 1 1 calc R U . . .
H15B H 0.587721 0.056700 0.427113 0.033 Uiso 1 1 calc R U . . .
H15C H 0.732949 0.146740 0.412646 0.033 Uiso 1 1 calc R U . . .
C3 C 0.1478(3) 0.8775(2) 0.38144(14) 0.0187(4) Uani 1 1 d . . . . .
H3 H 0.100683 0.993436 0.363831 0.022 Uiso 1 1 calc R U . . .
C5 C 0.1439(3) 0.6309(3) 0.48679(14) 0.0195(4) Uani 1 1 d . . . . .
H5 H 0.092768 0.580913 0.541314 0.023 Uiso 1 1 calc R U . . .
C7 C 0.3858(3) 0.3515(3) 0.45357(14) 0.0187(4) Uani 1 1 d . . . . .
H7A H 0.484110 0.318051 0.498464 0.022 Uiso 1 1 calc R U . . .
H7B H 0.292598 0.301880 0.480872 0.022 Uiso 1 1 calc R U . . .
C4 C 0.0741(3) 0.8008(3) 0.46043(15) 0.0204(4) Uani 1 1 d . . . . .
H4 H -0.025867 0.865893 0.497160 0.024 Uiso 1 1 calc R U . . .
C14 C 0.3307(3) 0.2775(3) 0.31630(16) 0.0242(5) Uani 1 1 d . . . . .
H14A H 0.217885 0.379594 0.309998 0.036 Uiso 1 1 calc R U . . .
H14B H 0.296054 0.187519 0.352214 0.036 Uiso 1 1 calc R U . . .
H14C H 0.383189 0.253883 0.254757 0.036 Uiso 1 1 calc R U . . .
C8 C 0.7443(3) 0.7487(3) 0.19093(15) 0.0225(4) Uani 1 1 d . . . . .
H8 H 0.847907 0.671461 0.155820 0.027 Uiso 1 1 calc R U . . .
C11 C 0.4479(3) 0.7538(3) 0.08474(15) 0.0272(5) Uani 1 1 d . . . . .
H11 H 0.417821 0.873368 0.061925 0.033 Uiso 1 1 calc R U . . .
C9 C 0.8096(3) 0.7201(3) 0.28798(17) 0.0297(5) Uani 1 1 d . . . . .
H9A H 0.709052 0.792487 0.324491 0.045 Uiso 1 1 calc R U . . .
H9B H 0.924009 0.743663 0.283590 0.045 Uiso 1 1 calc R U . . .
H9C H 0.837446 0.605732 0.318123 0.045 Uiso 1 1 calc R U . . .
C10 C 0.7094(4) 0.9230(3) 0.13850(19) 0.0345(6) Uani 1 1 d . . . . .
H10A H 0.688146 0.931679 0.073727 0.052 Uiso 1 1 calc R U . . .
H10B H 0.820172 0.948424 0.141328 0.052 Uiso 1 1 calc R U . . .
H10C H 0.597576 1.000478 0.166844 0.052 Uiso 1 1 calc R U . . .
C17 C 1.0243(3) 0.1910(3) 0.14280(17) 0.0301(5) Uani 1 1 d . . . . .
H17A H 1.008050 0.088323 0.145978 0.045 Uiso 1 1 calc R U . . .
H17B H 1.153327 0.166648 0.158428 0.045 Uiso 1 1 calc R U . . .
H17C H 1.003053 0.255933 0.079988 0.045 Uiso 1 1 calc R U . . .
C13 C 0.2651(4) 0.7243(3) 0.09160(19) 0.0386(6) Uani 1 1 d . . . . .
H13A H 0.293172 0.606662 0.109897 0.058 Uiso 1 1 calc R U . . .
H13B H 0.208534 0.765530 0.031334 0.058 Uiso 1 1 calc R U . . .
H13C H 0.176025 0.781870 0.137977 0.058 Uiso 1 1 calc R U . . .
C12 C 0.5957(4) 0.6598(3) 0.01714(16) 0.0364(6) Uani 1 1 d . . . . .
H12A H 0.704294 0.692523 0.008323 0.055 Uiso 1 1 calc R U . . .
H12B H 0.539974 0.684304 -0.042422 0.055 Uiso 1 1 calc R U . . .
H12C H 0.637909 0.541955 0.042022 0.055 Uiso 1 1 calc R U . . .

loop_
_atom_site_aniso_label
_atom_site_aniso_U_11
_atom_site_aniso_U_22
_atom_site_aniso_U_33
_atom_site_aniso_U_23
_atom_site_aniso_U_13
_atom_site_aniso_U_12
Ni1 0.01376(13) 0.01115(13) 0.01764(14) -0.00419(9) -0.00143(9) -0.00242(9)
P1 0.0177(2) 0.0138(2) 0.0168(2) -0.00309(19) -0.00132(19) -0.0035(2)
O2 0.0175(7) 0.0186(7) 0.0237(7) -0.0079(6) 0.0002(6) -0.0038(6)
O1 0.0216(7) 0.0114(6) 0.0211(7) -0.0026(6) 0.0011(6) -0.0031(6)
O3 0.0250(8) 0.0424(11) 0.0519(11) -0.0259(9) -0.0103(8) -0.0048(8)
N1 0.0156(8) 0.0122(8) 0.0210(8) -0.0042(6) -0.0017(6) -0.0051(6)
C2 0.0159(9) 0.0147(9) 0.0199(9) -0.0042(8) -0.0028(7) -0.0041(7)
C1 0.0142(8) 0.0158(9) 0.0173(9) -0.0063(7) -0.0019(7) -0.0048(7)
C16 0.0175(9) 0.0157(10) 0.0278(11) -0.0057(8) -0.0040(8) -0.0032(8)
C6 0.0160(9) 0.0149(9) 0.0203(9) -0.0042(8) -0.0039(7) -0.0053(8)
C15 0.0190(10) 0.0148(10) 0.0287(11) -0.0047(8) -0.0008(8) -0.0026(8)
C3 0.0170(9) 0.0136(9) 0.0241(10) -0.0070(8) -0.0047(8) -0.0014(7)
C5 0.0185(9) 0.0202(10) 0.0203(10) -0.0059(8) 0.0003(8) -0.0074(8)
C7 0.0174(9) 0.0173(10) 0.0204(9) -0.0031(8) -0.0004(8) -0.0059(8)
C4 0.0166(9) 0.0193(10) 0.0247(10) -0.0102(8) 0.0011(8) -0.0037(8)
C14 0.0234(10) 0.0227(11) 0.0329(12) -0.0088(9) -0.0052(9) -0.0122(9)
C8 0.0197(10) 0.0196(10) 0.0264(11) -0.0021(9) 0.0005(8) -0.0075(8)
C11 0.0354(12) 0.0228(11) 0.0201(10) -0.0024(9) -0.0097(9) -0.0062(10)
C9 0.0298(12) 0.0258(12) 0.0371(13) -0.0032(10) -0.0107(10) -0.0130(10)
C10 0.0325(13) 0.0259(12) 0.0432(14) 0.0033(11) -0.0035(11) -0.0141(11)
C17 0.0190(10) 0.0339(13) 0.0332(12) -0.0118(10) 0.0036(9) -0.0046(10)
C13 0.0342(13) 0.0410(15) 0.0421(15) -0.0157(12) -0.0175(11) -0.0067(12)
C12 0.0514(16) 0.0381(14) 0.0178(11) -0.0074(10) 0.0012(10) -0.0151(12)

loop_
_atom_type_symbol
_atom_type_description
_atom_type_scat_dispersion_real
_atom_type_scat_dispersion_imag
_atom_type_scat_source
C C 0.0033 0.0016 'International Tables Vol C Tables 4.2.6.8 and 6.1.1.4'
H H 0.0000 0.0000 'International Tables Vol C Tables 4.2.6.8 and 6.1.1.4'
N N 0.0061 0.0033 'International Tables Vol C Tables 4.2.6.8 and 6.1.1.4'
Ni Ni 0.3393 1.1124 'International Tables Vol C Tables 4.2.6.8 and 6.1.1.4'
O O 0.0106 0.0060 'International Tables Vol C Tables 4.2.6.8 and 6.1.1.4'
P P 0.1023 0.0942 'International Tables Vol C Tables 4.2.6.8 and 6.1.1.4'

loop_
_geom_angle_atom_site_label_1
_geom_angle_atom_site_label_2
_geom_angle_atom_site_label_3
_geom_angle
_geom_angle_site_symmetry_1
_geom_angle_site_symmetry_3
_geom_angle_publ_flag
O2 Ni1 P1 98.45(5) . . ?
O2 Ni1 N1 95.04(6) . . ?
N1 Ni1 P1 164.34(5) . . ?
C1 Ni1 P1 81.75(7) . . ?
C1 Ni1 O2 174.94(7) . . ?
C1 Ni1 N1 84.11(8) . . ?
O1 P1 Ni1 107.99(6) . . ?
O1 P1 C8 101.75(9) . . ?
O1 P1 C11 100.79(9) . . ?
C8 P1 Ni1 120.00(7) . . ?
C8 P1 C11 107.47(11) . . ?
C11 P1 Ni1 116.12(8) . . ?
C16 O2 Ni1 112.97(13) . . ?
C2 O1 P1 110.29(12) . . ?
C15 N1 Ni1 115.27(13) . . ?
C15 N1 C7 109.75(16) . . ?
C15 N1 C14 108.93(16) . . ?
C7 N1 Ni1 109.33(12) . . ?
C14 N1 Ni1 104.26(13) . . ?
C14 N1 C7 109.05(16) . . ?
O1 C2 C1 115.95(17) . . ?
C3 C2 O1 121.05(18) . . ?
C3 C2 C1 123.00(19) . . ?
C2 C1 Ni1 123.79(16) . . ?
C6 C1 Ni1 117.91(15) . . ?
C6 C1 C2 118.20(17) . . ?
O2 C16 C17 116.34(18) . . ?
O3 C16 O2 123.32(19) . . ?
O3 C16 C17 120.32(19) . . ?
C1 C6 C5 120.44(18) . . ?
C1 C6 C7 113.33(17) . . ?
C5 C6 C7 126.18(19) . . ?
N1 C15 H15A 109.5 . . ?
N1 C15 H15B 109.5 . . ?
N1 C15 H15C 109.5 . . ?
H15A C15 H15B 109.5 . . ?
H15A C15 H15C 109.5 . . ?
H15B C15 H15C 109.5 . . ?
C2 C3 H3 121.3 . . ?
C2 C3 C4 117.33(19) . . ?
C4 C3 H3 121.3 . . ?
C6 C5 H5 120.2 . . ?
C4 C5 C6 119.54(19) . . ?
C4 C5 H5 120.2 . . ?
N1 C7 C6 108.03(17) . . ?
N1 C7 H7A 110.1 . . ?
N1 C7 H7B 110.1 . . ?
C6 C7 H7A 110.1 . . ?
C6 C7 H7B 110.1 . . ?
H7A C7 H7B 108.4 . . ?
C3 C4 C5 121.47(18) . . ?
C3 C4 H4 119.3 . . ?
C5 C4 H4 119.3 . . ?
N1 C14 H14A 109.5 . . ?
N1 C14 H14B 109.5 . . ?
N1 C14 H14C 109.5 . . ?
H14A C14 H14B 109.5 . . ?
H14A C14 H14C 109.5 . . ?
H14B C14 H14C 109.5 . . ?
P1 C8 H8 107.8 . . ?
C9 C8 P1 108.77(16) . . ?
C9 C8 H8 107.8 . . ?
C9 C8 C10 111.8(2) . . ?
C10 C8 P1 112.77(16) . . ?
C10 C8 H8 107.8 . . ?
P1 C11 H11 108.3 . . ?
C13 C11 P1 108.70(17) . . ?
C13 C11 H11 108.3 . . ?
C12 C11 P1 111.40(16) . . ?
C12 C11 H11 108.3 . . ?
C12 C11 C13 111.7(2) . . ?
C8 C9 H9A 109.5 . . ?
C8 C9 H9B 109.5 . . ?
C8 C9 H9C 109.5 . . ?
H9A C9 H9B 109.5 . . ?
H9A C9 H9C 109.5 . . ?
H9B C9 H9C 109.5 . . ?
C8 C10 H10A 109.5 . . ?
C8 C10 H10B 109.5 . . ?
C8 C10 H10C 109.5 . . ?
H10A C10 H10B 109.5 . . ?
H10A C10 H10C 109.5 . . ?
H10B C10 H10C 109.5 . . ?
C16 C17 H17A 109.5 . . ?
C16 C17 H17B 109.5 . . ?
C16 C17 H17C 109.5 . . ?
H17A C17 H17B 109.5 . . ?
H17A C17 H17C 109.5 . . ?
H17B C17 H17C 109.5 . . ?
C11 C13 H13A 109.5 . . ?
C11 C13 H13B 109.5 . . ?
C11 C13 H13C 109.5 . . ?
H13A C13 H13B 109.5 . . ?
H13A C13 H13C 109.5 . . ?
H13B C13 H13C 109.5 . . ?
C11 C12 H12A 109.5 . . ?
C11 C12 H12B 109.5 . . ?
C11 C12 H12C 109.5 . . ?
H12A C12 H12B 109.5 . . ?
H12A C12 H12C 109.5 . . ?
H12B C12 H12C 109.5 . . ?

loop_
_geom_bond_atom_site_label_1
_geom_bond_atom_site_label_2
_geom_bond_distance
_geom_bond_site_symmetry_2
_geom_bond_publ_flag
Ni1 P1 2.1043(6) . ?
Ni1 O2 1.9270(14) . ?
Ni1 N1 1.9997(17) . ?
Ni1 C1 1.8493(18) . ?
P1 O1 1.6510(14) . ?
P1 C8 1.822(2) . ?
P1 C11 1.827(2) . ?
O2 C16 1.276(2) . ?
O1 C2 1.394(2) . ?
O3 C16 1.235(3) . ?
N1 C15 1.475(2) . ?
N1 C7 1.499(2) . ?
N1 C14 1.485(3) . ?
C2 C1 1.395(3) . ?
C2 C3 1.385(3) . ?
C1 C6 1.390(3) . ?
C16 C17 1.510(3) . ?
C6 C5 1.394(3) . ?
C6 C7 1.501(3) . ?
C15 H15A 0.9800 . ?
C15 H15B 0.9800 . ?
C15 H15C 0.9800 . ?
C3 H3 0.9500 . ?
C3 C4 1.393(3) . ?
C5 H5 0.9500 . ?
C5 C4 1.393(3) . ?
C7 H7A 0.9900 . ?
C7 H7B 0.9900 . ?
C4 H4 0.9500 . ?
C14 H14A 0.9800 . ?
C14 H14B 0.9800 . ?
C14 H14C 0.9800 . ?
C8 H8 1.0000 . ?
C8 C9 1.528(3) . ?
C8 C10 1.529(3) . ?
C11 H11 1.0000 . ?
C11 C13 1.524(4) . ?
C11 C12 1.523(3) . ?
C9 H9A 0.9800 . ?
C9 H9B 0.9800 . ?
C9 H9C 0.9800 . ?
C10 H10A 0.9800 . ?
C10 H10B 0.9800 . ?
C10 H10C 0.9800 . ?
C17 H17A 0.9800 . ?
C17 H17B 0.9800 . ?
C17 H17C 0.9800 . ?
C13 H13A 0.9800 . ?
C13 H13B 0.9800 . ?
C13 H13C 0.9800 . ?
C12 H12A 0.9800 . ?
C12 H12B 0.9800 . ?
C12 H12C 0.9800 . ?

loop_
_geom_torsion_atom_site_label_1
_geom_torsion_atom_site_label_2
_geom_torsion_atom_site_label_3
_geom_torsion_atom_site_label_4
_geom_torsion
_geom_torsion_site_symmetry_1
_geom_torsion_site_symmetry_2
_geom_torsion_site_symmetry_3
_geom_torsion_site_symmetry_4
_geom_torsion_publ_flag
Ni1 P1 O1 C2 0.94(14) . . . . ?
Ni1 P1 C8 C9 -50.34(17) . . . . ?
Ni1 P1 C8 C10 -174.90(14) . . . . ?
Ni1 P1 C11 C13 46.68(18) . . . . ?
Ni1 P1 C11 C12 -76.87(19) . . . . ?
Ni1 O2 C16 O3 8.2(3) . . . . ?
Ni1 O2 C16 C17 -173.85(15) . . . . ?
Ni1 N1 C7 C6 28.61(19) . . . . ?
Ni1 C1 C6 C5 -174.90(15) . . . . ?
Ni1 C1 C6 C7 7.5(2) . . . . ?
P1 Ni1 C1 C2 4.70(16) . . . . ?
P1 Ni1 C1 C6 -178.98(16) . . . . ?
P1 O1 C2 C1 2.3(2) . . . . ?
P1 O1 C2 C3 -177.54(16) . . . . ?
O1 P1 C8 C9 68.64(16) . . . . ?
O1 P1 C8 C10 -55.92(18) . . . . ?
O1 P1 C11 C13 -69.65(17) . . . . ?
O1 P1 C11 C12 166.80(17) . . . . ?
O1 C2 C1 Ni1 -5.4(3) . . . . ?
O1 C2 C1 C6 178.26(17) . . . . ?
O1 C2 C3 C4 -179.32(18) . . . . ?
N1 Ni1 C1 C2 -168.56(18) . . . . ?
N1 Ni1 C1 C6 7.77(16) . . . . ?
C2 C1 C6 C5 1.6(3) . . . . ?
C2 C1 C6 C7 -175.95(17) . . . . ?
C2 C3 C4 C5 0.5(3) . . . . ?
C1 C2 C3 C4 0.9(3) . . . . ?
C1 C6 C5 C4 -0.3(3) . . . . ?
C1 C6 C7 N1 -23.9(2) . . . . ?
C6 C5 C4 C3 -0.7(3) . . . . ?
C15 N1 C7 C6 155.95(17) . . . . ?
C3 C2 C1 Ni1 174.37(16) . . . . ?
C3 C2 C1 C6 -1.9(3) . . . . ?
C5 C6 C7 N1 158.69(19) . . . . ?
C7 C6 C5 C4 176.9(2) . . . . ?
C14 N1 C7 C6 -84.8(2) . . . . ?
C8 P1 O1 C2 -126.25(14) . . . . ?
C8 P1 C11 C13 -175.75(16) . . . . ?
C8 P1 C11 C12 60.7(2) . . . . ?
C11 P1 O1 C2 123.15(15) . . . . ?
C11 P1 C8 C9 174.06(15) . . . . ?
C11 P1 C8 C10 49.50(19) . . . . ?
